data_4060396
loop_
_publ_author_name
'Hodson, Bruce E.'
'McGrath, Thomas D.'
'Stone, F. Gordon A.'

_publ_section_title
;
  Synthesis of the 13-Vertex Rhodacarborane Anion [4-(1,2:5,6-\h-cod)-
  closo-4,1,6-RhC~2~B~10~H~12~]^-^ and its Reactions with Electrophiles
;
_journal_name_full Organometallics
_journal_paper_doi 10.1021/om049102e
_journal_year 2005
_chemical_formula_sum 'C46 H54 B10 P2 Rh2'
_chemical_formula_weight 982.75
_space_group_IT_number 61
_symmetry_cell_setting orthorhombic
_symmetry_space_group_name_Hall '-P 2ac 2ab'
_symmetry_space_group_name_H-M 'P b c a'
_cell_angle_alpha 90.00
_cell_angle_beta 90.00
_cell_angle_gamma 90.00
_cell_formula_units_Z 8
_cell_length_a 20.9484(11)
_cell_length_b 19.8989(10)
_cell_length_c 21.2596(11)
_cell_measurement_temperature 110(2)
_cell_volume 8862.1(8)
_diffrn_ambient_temperature 110(2)
_exptl_crystal_density_diffrn 1.473
_cod_depositor_comments
;
The following automatic conversions were performed:
'_symmetry_cell_setting' value 'Orthorhombic' changed to 'orthorhombic'
according to '/home/saulius/struct/CIF-dictionaries/cif_core.dic'
dictionary named 'cif_core.dic' version 2.4.1 from 2010-06-29.

Automatic conversion script
Id: cif_fix_enum 1527 2010-12-29 10:47:43Z saulius 
;
_cod_database_code 4060396

loop_
_symmetry_equiv_pos_as_xyz
'x, y, z'
'-x+1/2, -y, z+1/2'
'-x, y+1/2, -z+1/2'
'x+1/2, -y+1/2, -z'
'-x, -y, -z'
'x-1/2, y, -z-1/2'
'x, -y-1/2, z-1/2'
'-x-1/2, y-1/2, z'

loop_
_atom_site_label
_atom_site_type_symbol
_atom_site_fract_x
_atom_site_fract_y
_atom_site_fract_z
_atom_site_U_iso_or_equiv
_atom_site_adp_type
_atom_site_occupancy
_atom_site_symmetry_multiplicity
_atom_site_calc_flag
_atom_site_refinement_flags
_atom_site_disorder_assembly
_atom_site_disorder_group
C1 C 0.18350(8) 0.33988(8) 0.03533(8) 0.0138(3) Uani 1 1 d . . .
H1 H 0.1531(9) 0.3084(9) 0.0380(8) 0.010(5) Uiso 1 1 d . . .
B2 B 0.21045(9) 0.35888(10) -0.03053(9) 0.0163(4) Uani 1 1 d . . .
H2 H 0.1953(9) 0.3308(9) -0.0720(9) 0.017(5) Uiso 1 1 d . . .
B3 B 0.19926(9) 0.37571(9) 0.09774(9) 0.0122(3) Uani 1 1 d . . .
H3 H 0.1715(9) 0.3530(9) 0.1447(9) 0.022(5) Uiso 1 1 d . . .
Rh4 Rh 0.283061(6) 0.321690(6) 0.043999(6) 0.01115(3) Uani 1 1 d . . .
C41 C 0.37068(8) 0.29926(9) 0.09237(9) 0.0202(4) Uani 1 1 d . . .
H41A H 0.3920 0.3394 0.1114 0.024 Uiso 1 1 calc R . .
C42 C 0.38107(9) 0.29216(9) 0.02752(10) 0.0245(4) Uani 1 1 d . . .
H42A H 0.4081 0.3285 0.0089 0.029 Uiso 1 1 calc R . .
C43 C 0.38806(10) 0.22449(10) -0.00514(10) 0.0323(5) Uani 1 1 d . . .
H43A H 0.4207 0.2282 -0.0386 0.039 Uiso 1 1 calc R . .
H43B H 0.4031 0.1907 0.0257 0.039 Uiso 1 1 calc R . .
C44 C 0.32578(10) 0.20094(10) -0.03372(9) 0.0291(5) Uani 1 1 d . . .
H44A H 0.3262 0.1513 -0.0370 0.035 Uiso 1 1 calc R . .
H44B H 0.3217 0.2195 -0.0767 0.035 Uiso 1 1 calc R . .
C45 C 0.26887(9) 0.22265(8) 0.00529(8) 0.0195(4) Uani 1 1 d . . .
H45A H 0.2271 0.2171 -0.0168 0.023 Uiso 1 1 calc R . .
C46 C 0.26423(8) 0.21828(8) 0.07081(8) 0.0166(3) Uani 1 1 d . . .
H46A H 0.2197 0.2107 0.0861 0.020 Uiso 1 1 calc R . .
C47 C 0.31463(9) 0.18778(8) 0.11314(8) 0.0192(4) Uani 1 1 d . . .
H47A H 0.3383 0.1529 0.0895 0.023 Uiso 1 1 calc R . .
H47B H 0.2936 0.1657 0.1494 0.023 Uiso 1 1 calc R . .
C48 C 0.36192(9) 0.24078(9) 0.13753(9) 0.0224(4) Uani 1 1 d . . .
H48A H 0.3464 0.2582 0.1784 0.027 Uiso 1 1 calc R . .
H48B H 0.4038 0.2191 0.1448 0.027 Uiso 1 1 calc R . .
B5 B 0.15695(10) 0.42163(10) 0.02667(9) 0.0157(4) Uani 1 1 d . . .
H5 H 0.1062(9) 0.4218(8) 0.0235(8) 0.010(4) Uiso 1 1 d . . .
C6 C 0.27413(8) 0.41007(9) -0.03685(8) 0.0165(3) Uani 1 1 d . . .
H6 H 0.2991(8) 0.4032(9) -0.0748(9) 0.018(5) Uiso 1 1 d . . .
B7 B 0.27475(9) 0.41910(9) 0.10363(9) 0.0136(4) Uani 1 1 d . . .
H7 H 0.3003(8) 0.4186(7) 0.1507(8) 0.003(4) Uiso 1 1 d . . .
B8 B 0.20238(9) 0.46268(9) 0.09451(9) 0.0130(4) Uani 1 1 d . . .
H8 H 0.1767(8) 0.4912(8) 0.1386(8) 0.014(5) Uiso 1 1 d . . .
B9 B 0.20480(10) 0.44996(10) -0.04461(9) 0.0177(4) Uani 1 1 d . . .
H9 H 0.1831(8) 0.4600(8) -0.0897(8) 0.012(4) Uiso 1 1 d . . .
B10 B 0.31503(9) 0.42935(10) 0.02927(9) 0.0154(4) Uani 1 1 d . . .
H10 H 0.3645(8) 0.4313(8) 0.0260(8) 0.013(5) Uiso 1 1 d . . .
B11 B 0.19761(10) 0.50195(10) 0.02123(9) 0.0165(4) Uani 1 1 d . . .
H11 H 0.1676(8) 0.5470(9) 0.0157(8) 0.017(5) Uiso 1 1 d . . .
B12 B 0.27224(10) 0.49125(10) -0.01758(10) 0.0178(4) Uani 1 1 d . . .
H12 H 0.2934(8) 0.5283(10) -0.0477(8) 0.019(5) Uiso 1 1 d . . .
B13 B 0.27178(9) 0.49829(10) 0.06551(10) 0.0165(4) Uani 1 1 d . . .
H13 H 0.2941(8) 0.5420(9) 0.0845(9) 0.018(5) Uiso 1 1 d . . .
Rh2 Rh 0.132483(6) 0.425834(6) 0.173042(6) 0.01059(3) Uani 1 1 d . . .
P1 P 0.09217(2) 0.51456(2) 0.22629(2) 0.01155(8) Uani 1 1 d . . .
C11 C 0.03932(8) 0.56724(8) 0.17849(8) 0.0137(3) Uani 1 1 d . . .
C12 C -0.00675(8) 0.61058(8) 0.20376(8) 0.0184(4) Uani 1 1 d . . .
H12A H -0.0103 0.6157 0.2480 0.022 Uiso 1 1 calc R . .
C13 C -0.04714(9) 0.64594(9) 0.16411(9) 0.0239(4) Uani 1 1 d . . .
H13A H -0.0786 0.6748 0.1816 0.029 Uiso 1 1 calc R . .
C14 C -0.04223(9) 0.63978(9) 0.09936(9) 0.0242(4) Uani 1 1 d . . .
H14A H -0.0704 0.6640 0.0726 0.029 Uiso 1 1 calc R . .
C15 C 0.00393(8) 0.59817(9) 0.07381(9) 0.0189(4) Uani 1 1 d . . .
H15A H 0.0079 0.5942 0.0295 0.023 Uiso 1 1 calc R . .
C16 C 0.04453(8) 0.56205(8) 0.11330(8) 0.0152(3) Uani 1 1 d . . .
H16A H 0.0761 0.5335 0.0956 0.018 Uiso 1 1 calc R . .
C21 C 0.04903(8) 0.50204(8) 0.30022(7) 0.0126(3) Uani 1 1 d . . .
C22 C 0.08444(8) 0.49872(8) 0.35610(8) 0.0153(3) Uani 1 1 d . . .
H22A H 0.1293 0.5059 0.3551 0.018 Uiso 1 1 calc R . .
C23 C 0.05454(8) 0.48502(9) 0.41294(8) 0.0178(4) Uani 1 1 d . . .
H23A H 0.0789 0.4829 0.4506 0.021 Uiso 1 1 calc R . .
C24 C -0.01057(8) 0.47452(9) 0.41479(8) 0.0190(4) Uani 1 1 d . . .
H24A H -0.0310 0.4654 0.4538 0.023 Uiso 1 1 calc R . .
C25 C -0.04636(8) 0.47729(8) 0.35975(8) 0.0172(3) Uani 1 1 d . . .
H25A H -0.0911 0.4699 0.3612 0.021 Uiso 1 1 calc R . .
C26 C -0.01665(8) 0.49086(8) 0.30257(8) 0.0150(3) Uani 1 1 d . . .
H26A H -0.0412 0.4925 0.2650 0.018 Uiso 1 1 calc R . .
C31 C 0.15589(8) 0.57150(8) 0.25230(8) 0.0154(3) Uani 1 1 d . . .
C32 C 0.14173(9) 0.63585(9) 0.27407(8) 0.0223(4) Uani 1 1 d . . .
H32A H 0.0990 0.6517 0.2731 0.027 Uiso 1 1 calc R . .
C33 C 0.19013(11) 0.67704(10) 0.29723(9) 0.0301(5) Uani 1 1 d . . .
H33A H 0.1804 0.7209 0.3120 0.036 Uiso 1 1 calc R . .
C34 C 0.25257(11) 0.65392(11) 0.29864(9) 0.0340(5) Uani 1 1 d . . .
H34A H 0.2856 0.6822 0.3140 0.041 Uiso 1 1 calc R . .
C35 C 0.26679(10) 0.59070(11) 0.27808(9) 0.0297(5) Uani 1 1 d . . .
H35A H 0.3096 0.5750 0.2798 0.036 Uiso 1 1 calc R . .
C36 C 0.21879(8) 0.54894(10) 0.25453(8) 0.0208(4) Uani 1 1 d . . .
H36A H 0.2291 0.5051 0.2400 0.025 Uiso 1 1 calc R . .
P2 P 0.06460(2) 0.35072(2) 0.21440(2) 0.01200(8) Uani 1 1 d . . .
C51 C -0.01925(8) 0.37115(8) 0.19938(8) 0.0142(3) Uani 1 1 d . . .
C52 C -0.02972(8) 0.41634(8) 0.15017(8) 0.0175(3) Uani 1 1 d . . .
H52A H 0.0057 0.4334 0.1273 0.021 Uiso 1 1 calc R . .
C53 C -0.09088(9) 0.43662(9) 0.13421(9) 0.0226(4) Uani 1 1 d . . .
H53A H -0.0972 0.4672 0.1005 0.027 Uiso 1 1 calc R . .
C54 C -0.14266(9) 0.41242(10) 0.16731(10) 0.0249(4) Uani 1 1 d . . .
H54A H -0.1845 0.4277 0.1576 0.030 Uiso 1 1 calc R . .
C55 C -0.13340(9) 0.36580(11) 0.21473(10) 0.0296(5) Uani 1 1 d . . .
H55A H -0.1690 0.3487 0.2373 0.036 Uiso 1 1 calc R . .
C56 C -0.07199(9) 0.34378(10) 0.22957(9) 0.0271(4) Uani 1 1 d . . .
H56A H -0.0662 0.3099 0.2605 0.032 Uiso 1 1 calc R . .
C61 C 0.08000(8) 0.33601(8) 0.29809(8) 0.0144(3) Uani 1 1 d . . .
C62 C 0.14368(9) 0.34267(10) 0.31640(9) 0.0261(4) Uani 1 1 d . . .
H62A H 0.1751 0.3534 0.2858 0.031 Uiso 1 1 calc R . .
C63 C 0.16156(10) 0.33378(10) 0.37848(10) 0.0312(5) Uani 1 1 d . . .
H63A H 0.2052 0.3374 0.3901 0.037 Uiso 1 1 calc R . .
C64 C 0.11592(10) 0.31964(10) 0.42376(9) 0.0261(4) Uani 1 1 d . . .
H64A H 0.1280 0.3143 0.4665 0.031 Uiso 1 1 calc R . .
C65 C 0.05366(10) 0.31341(10) 0.40645(9) 0.0272(4) Uani 1 1 d . . .
H65A H 0.0223 0.3037 0.4374 0.033 Uiso 1 1 calc R . .
C66 C 0.03526(9) 0.32111(10) 0.34398(9) 0.0235(4) Uani 1 1 d . . .
H66A H -0.0084 0.3161 0.3327 0.028 Uiso 1 1 calc R . .
C71 C 0.07023(8) 0.26697(8) 0.17832(8) 0.0155(3) Uani 1 1 d . . .
C72 C 0.02658(11) 0.24603(11) 0.13360(11) 0.0414(6) Uani 1 1 d . . .
H72A H -0.0095 0.2733 0.1245 0.050 Uiso 1 1 calc R . .
C73 C 0.03478(12) 0.18559(11) 0.10173(13) 0.0504(7) Uani 1 1 d . . .
H73A H 0.0049 0.1726 0.0704 0.060 Uiso 1 1 calc R . .
C74 C 0.08548(9) 0.14456(9) 0.11512(10) 0.0279(4) Uani 1 1 d . . .
H74A H 0.0908 0.1033 0.0933 0.033 Uiso 1 1 calc R . .
C75 C 0.12852(9) 0.16371(9) 0.16045(9) 0.0212(4) Uani 1 1 d . . .
H75A H 0.1635 0.1352 0.1704 0.025 Uiso 1 1 calc R . .
C76 C 0.12121(8) 0.22443(9) 0.19178(9) 0.0191(4) Uani 1 1 d . . .
H76A H 0.1515 0.2371 0.2229 0.023 Uiso 1 1 calc R . .

loop_
_atom_site_aniso_label
_atom_site_aniso_U_11
_atom_site_aniso_U_22
_atom_site_aniso_U_33
_atom_site_aniso_U_23
_atom_site_aniso_U_13
_atom_site_aniso_U_12
C1 0.0083(8) 0.0144(8) 0.0187(8) -0.0016(6) -0.0004(6) -0.0002(6)
B2 0.0137(10) 0.0202(9) 0.0150(9) -0.0010(8) -0.0023(7) 0.0027(7)
B3 0.0099(8) 0.0125(8) 0.0144(9) 0.0006(7) 0.0009(7) 0.0002(7)
Rh4 0.00893(6) 0.01281(6) 0.01169(6) 0.00031(5) 0.00058(5) 0.00100(5)
C41 0.0099(8) 0.0181(8) 0.0327(10) 0.0036(8) -0.0078(7) 0.0002(7)
C42 0.0124(9) 0.0233(9) 0.0377(11) 0.0080(8) 0.0085(8) 0.0048(7)
C43 0.0335(12) 0.0295(11) 0.0338(11) 0.0076(9) 0.0178(9) 0.0160(9)
C44 0.0474(14) 0.0219(9) 0.0181(9) 0.0001(8) 0.0051(9) 0.0135(9)
C45 0.0246(10) 0.0148(8) 0.0191(9) -0.0040(7) -0.0051(7) 0.0023(7)
C46 0.0181(9) 0.0124(8) 0.0195(9) 0.0000(7) 0.0006(7) -0.0022(7)
C47 0.0241(10) 0.0152(8) 0.0183(8) 0.0019(7) -0.0012(7) 0.0019(7)
C48 0.0232(10) 0.0213(9) 0.0227(9) 0.0019(7) -0.0086(8) 0.0042(7)
B5 0.0119(9) 0.0197(9) 0.0155(9) -0.0003(7) -0.0017(7) 0.0017(7)
C6 0.0171(9) 0.0194(8) 0.0129(8) 0.0024(6) 0.0035(7) 0.0022(7)
B7 0.0115(9) 0.0136(8) 0.0157(9) 0.0002(7) 0.0003(7) 0.0001(7)
B8 0.0133(9) 0.0121(8) 0.0137(8) -0.0005(7) 0.0005(7) 0.0017(7)
B9 0.0182(10) 0.0199(9) 0.0150(9) 0.0019(8) -0.0021(8) 0.0063(8)
B10 0.0106(9) 0.0169(9) 0.0188(9) 0.0020(7) 0.0011(7) -0.0012(7)
B11 0.0170(10) 0.0163(9) 0.0163(9) 0.0026(8) 0.0016(8) 0.0006(8)
B12 0.0189(10) 0.0177(9) 0.0168(9) 0.0062(8) 0.0031(8) 0.0011(8)
B13 0.0160(10) 0.0138(9) 0.0197(10) 0.0004(8) 0.0004(8) -0.0025(7)
Rh2 0.01027(6) 0.01057(6) 0.01095(6) 0.00037(5) 0.00122(5) 0.00058(5)
P1 0.0116(2) 0.01228(19) 0.01082(19) -0.00025(15) 0.00066(15) -0.00007(15)
C11 0.0136(8) 0.0117(7) 0.0159(8) 0.0013(6) -0.0015(6) -0.0008(6)
C12 0.0197(9) 0.0182(8) 0.0173(8) -0.0026(7) 0.0006(7) 0.0029(7)
C13 0.0202(10) 0.0222(9) 0.0294(10) 0.0004(8) 0.0015(8) 0.0086(8)
C14 0.0203(10) 0.0236(9) 0.0286(10) 0.0048(8) -0.0090(8) 0.0052(8)
C15 0.0191(9) 0.0194(8) 0.0184(9) 0.0028(7) -0.0047(7) -0.0028(7)
C16 0.0117(8) 0.0167(8) 0.0171(8) 0.0002(6) -0.0003(6) -0.0003(6)
C21 0.0144(8) 0.0121(7) 0.0112(7) -0.0013(6) 0.0019(6) 0.0007(6)
C22 0.0144(8) 0.0181(8) 0.0134(8) -0.0019(6) 0.0022(6) -0.0011(6)
C23 0.0203(9) 0.0220(9) 0.0111(8) -0.0031(7) 0.0003(7) -0.0028(7)
C24 0.0208(9) 0.0225(9) 0.0136(8) -0.0033(7) 0.0070(7) -0.0009(7)
C25 0.0136(8) 0.0185(8) 0.0195(9) -0.0029(7) 0.0047(7) -0.0009(7)
C26 0.0158(8) 0.0139(8) 0.0154(8) -0.0031(6) 0.0000(7) -0.0008(6)
C31 0.0178(8) 0.0182(8) 0.0102(7) 0.0027(6) -0.0008(6) -0.0055(7)
C32 0.0295(11) 0.0201(9) 0.0174(9) 0.0000(7) -0.0020(7) -0.0064(8)
C33 0.0498(14) 0.0242(10) 0.0164(9) -0.0007(8) 0.0010(9) -0.0148(9)
C34 0.0411(13) 0.0459(13) 0.0150(9) 0.0054(9) -0.0064(9) -0.0292(11)
C35 0.0207(10) 0.0499(13) 0.0185(10) 0.0074(9) -0.0042(8) -0.0129(9)
C36 0.0187(9) 0.0285(10) 0.0152(8) 0.0022(7) -0.0020(7) -0.0046(7)
P2 0.0113(2) 0.01158(19) 0.01315(19) 0.00103(16) -0.00057(16) 0.00017(15)
C51 0.0133(8) 0.0147(8) 0.0146(8) -0.0014(6) -0.0010(6) -0.0001(6)
C52 0.0165(9) 0.0169(8) 0.0190(8) 0.0003(7) -0.0023(7) -0.0009(7)
C53 0.0203(10) 0.0203(9) 0.0272(10) 0.0035(8) -0.0083(8) 0.0013(7)
C54 0.0136(9) 0.0270(10) 0.0342(11) -0.0053(8) -0.0072(8) 0.0036(7)
C55 0.0150(10) 0.0441(13) 0.0297(11) 0.0031(9) 0.0012(8) -0.0027(8)
C56 0.0149(9) 0.0400(11) 0.0264(10) 0.0118(9) -0.0018(8) -0.0044(8)
C61 0.0179(9) 0.0110(7) 0.0144(8) 0.0007(6) -0.0013(7) 0.0012(6)
C62 0.0196(10) 0.0373(11) 0.0213(10) 0.0110(8) -0.0024(7) -0.0011(8)
C63 0.0225(11) 0.0444(13) 0.0267(11) 0.0126(9) -0.0085(8) 0.0025(9)
C64 0.0325(11) 0.0310(11) 0.0149(9) 0.0045(8) -0.0024(8) 0.0096(9)
C65 0.0280(11) 0.0376(12) 0.0161(9) 0.0008(8) 0.0074(8) 0.0031(9)
C66 0.0183(9) 0.0342(11) 0.0179(9) -0.0004(8) 0.0017(7) -0.0014(8)
C71 0.0161(8) 0.0129(7) 0.0175(8) 0.0012(6) -0.0003(7) -0.0013(6)
C72 0.0381(13) 0.0328(11) 0.0533(15) -0.0217(11) -0.0297(11) 0.0160(10)
C73 0.0494(15) 0.0376(13) 0.0642(18) -0.0320(12) -0.0345(13) 0.0161(11)
C74 0.0330(11) 0.0169(9) 0.0337(11) -0.0078(8) 0.0001(9) -0.0009(8)
C75 0.0235(10) 0.0154(8) 0.0247(10) 0.0025(7) 0.0043(8) 0.0032(7)
C76 0.0186(9) 0.0178(8) 0.0208(9) 0.0013(7) -0.0015(7) 0.0016(7)

loop_
_geom_bond_atom_site_label_1
_geom_bond_atom_site_label_2
_geom_bond_distance
_geom_bond_site_symmetry_2
_geom_bond_publ_flag
C1 B3 1.542(2) . ?
C1 B2 1.556(3) . ?
C1 B5 1.729(3) . ?
C1 Rh4 2.1249(16) . ?
B2 C6 1.684(3) . ?
B2 B9 1.841(3) . ?
B2 B5 2.072(3) . ?
B2 Rh4 2.3177(19) . ?
B3 B8 1.733(3) . ?
B3 B7 1.806(3) . ?
B3 B5 1.976(3) . ?
B3 Rh2 2.3483(18) . ?
B3 Rh4 2.3543(18) . ?
Rh4 C41 2.1508(16) . ?
Rh4 C45 2.1563(17) . ?
Rh4 C42 2.1642(18) . ?
Rh4 C46 2.1714(16) . ?
Rh4 B10 2.2663(19) . ?
Rh4 B7 2.3226(19) . ?
Rh4 C6 2.4663(17) . ?
C41 C42 1.403(3) . ?
C41 C48 1.520(2) . ?
C42 C43 1.522(3) . ?
C43 C44 1.514(3) . ?
C44 C45 1.515(3) . ?
C45 C46 1.399(2) . ?
C46 C47 1.514(2) . ?
C47 C48 1.537(2) . ?
B5 B11 1.815(3) . ?
B5 B9 1.902(3) . ?
B5 B8 1.911(3) . ?
C6 B9 1.663(3) . ?
C6 B12 1.667(3) . ?
C6 B10 1.690(3) . ?
B7 B8 1.757(3) . ?
B7 B13 1.773(3) . ?
B7 B10 1.803(3) . ?
B8 B13 1.731(3) . ?
B8 B11 1.746(3) . ?
B8 Rh2 2.3386(19) . ?
B9 B12 1.732(3) . ?
B9 B11 1.747(3) . ?
B10 B13 1.816(3) . ?
B10 B12 1.820(3) . ?
B11 B12 1.781(3) . ?
B11 B13 1.818(3) . ?
B12 B13 1.772(3) . ?
Rh2 P2 2.2425(4) . ?
Rh2 P1 2.2610(4) . ?
P1 C21 1.8301(16) . ?
P1 C11 1.8322(17) . ?
P1 C31 1.8361(17) . ?
C11 C16 1.394(2) . ?
C11 C12 1.401(2) . ?
C12 C13 1.386(2) . ?
C13 C14 1.386(3) . ?
C14 C15 1.384(3) . ?
C15 C16 1.395(2) . ?
C21 C26 1.395(2) . ?
C21 C22 1.402(2) . ?
C22 C23 1.388(2) . ?
C23 C24 1.381(2) . ?
C24 C25 1.391(2) . ?
C25 C26 1.392(2) . ?
C31 C36 1.393(2) . ?
C31 C32 1.394(2) . ?
C32 C33 1.394(3) . ?
C33 C34 1.387(3) . ?
C34 C35 1.365(3) . ?
C35 C36 1.397(3) . ?
P2 C51 1.8311(17) . ?
P2 C61 1.8318(17) . ?
P2 C71 1.8383(17) . ?
C51 C56 1.389(2) . ?
C51 C52 1.397(2) . ?
C52 C53 1.385(2) . ?
C53 C54 1.380(3) . ?
C54 C55 1.384(3) . ?
C55 C56 1.395(3) . ?
C61 C66 1.385(2) . ?
C61 C62 1.396(2) . ?
C62 C63 1.383(3) . ?
C63 C64 1.386(3) . ?
C64 C65 1.361(3) . ?
C65 C66 1.391(3) . ?
C71 C72 1.383(3) . ?
C71 C76 1.393(2) . ?
C72 C73 1.391(3) . ?
C73 C74 1.369(3) . ?
C74 C75 1.374(3) . ?
C75 C76 1.388(2) . ?
